data_4061752
_journal_name_full Organometallics
_journal_paper_doi 10.1021/om050619f
_journal_year 2005
_chemical_formula_sum 'C29 H42 Au Cl4 F N2'
_chemical_formula_weight 776.41
_space_group_IT_number 14
_symmetry_cell_setting monoclinic
_symmetry_space_group_name_Hall '-P 2yn'
_symmetry_space_group_name_H-M 'P 1 21/n 1'
_cell_angle_alpha 90.00
_cell_angle_beta 98.6950(10)
_cell_angle_gamma 90.00
_cell_formula_units_Z 4
_cell_length_a 12.4390(4)
_cell_length_b 16.3588(5)
_cell_length_c 15.7664(6)
_cell_measurement_temperature 100(2)
_cell_volume 3171.39(19)
_diffrn_ambient_temperature 100(2)
_exptl_crystal_density_diffrn 1.626
_cod_depositor_comments
;
The following automatic conversions were performed:
'_symmetry_cell_setting' value 'Monoclinic' changed to 'monoclinic'
according to '/home/saulius/struct/CIF-dictionaries/cif_core.dic'
dictionary named 'cif_core.dic' version 2.4.1 from 2010-06-29.

Automatic conversion script
Id: cif_fix_enum 1527 2010-12-29 10:47:43Z saulius 
;
_cod_original_sg_symbol_H-M 'P 21/n'
_cod_database_code 4061752

loop_
_symmetry_equiv_pos_as_xyz
'x, y, z'
'-x+1/2, y+1/2, -z+1/2'
'-x, -y, -z'
'x-1/2, -y-1/2, z-1/2'

loop_
_atom_site_label
_atom_site_type_symbol
_atom_site_fract_x
_atom_site_fract_y
_atom_site_fract_z
_atom_site_U_iso_or_equiv
_atom_site_adp_type
_atom_site_occupancy
_atom_site_symmetry_multiplicity
_atom_site_calc_flag
_atom_site_refinement_flags
_atom_site_disorder_assembly
_atom_site_disorder_group
Au1 Au 0.528148(8) 0.246575(5) 0.466958(7) 0.01522(5) Uani 1 1 d . . .
F1 F 0.63696(14) 0.24237(9) 0.57651(11) 0.0169(4) Uani 1 1 d . . .
N1 N 0.39312(18) 0.18746(13) 0.30966(15) 0.0147(5) Uani 1 1 d . . .
N2 N 0.39023(19) 0.32029(13) 0.31792(15) 0.0145(5) Uani 1 1 d . . .
C1 C 0.4291(2) 0.25177(14) 0.35824(19) 0.0127(6) Uani 1 1 d . . .
C2 C 0.3185(2) 0.21075(16) 0.23190(18) 0.0176(6) Uani 1 1 d . . .
H2A H 0.2425 0.1957 0.2365 0.021 Uiso 1 1 calc R . .
H2B H 0.3397 0.1849 0.1801 0.021 Uiso 1 1 calc R . .
C3 C 0.3330(2) 0.30383(17) 0.23023(18) 0.0177(6) Uani 1 1 d . . .
H3A H 0.3774 0.3205 0.1861 0.021 Uiso 1 1 calc R . .
H3B H 0.2619 0.3322 0.2195 0.021 Uiso 1 1 calc R . .
C4 C 0.4162(2) 0.10353(16) 0.33209(18) 0.0158(6) Uani 1 1 d . . .
C5 C 0.3422(2) 0.06002(17) 0.37376(18) 0.0180(6) Uani 1 1 d . . .
C6 C 0.3662(3) -0.02187(17) 0.3941(2) 0.0236(7) Uani 1 1 d . . .
H6 H 0.3175 -0.0532 0.4220 0.028 Uiso 1 1 calc R . .
C7 C 0.4600(3) -0.05772(18) 0.3743(2) 0.0282(7) Uani 1 1 d . . .
H7 H 0.4755 -0.1131 0.3895 0.034 Uiso 1 1 calc R . .
C8 C 0.5311(3) -0.01393(18) 0.3327(2) 0.0239(7) Uani 1 1 d . . .
H8 H 0.5947 -0.0398 0.3190 0.029 Uiso 1 1 calc R . .
C9 C 0.5112(2) 0.06800(17) 0.31038(19) 0.0186(6) Uani 1 1 d . . .
C10 C 0.2395(2) 0.09839(18) 0.39650(18) 0.0192(6) Uani 1 1 d . . .
H10 H 0.2379 0.1567 0.3773 0.023 Uiso 1 1 calc R . .
C11 C 0.2393(3) 0.0982(2) 0.4936(2) 0.0289(7) Uani 1 1 d . . .
H11A H 0.2400 0.0417 0.5143 0.043 Uiso 1 1 calc R . .
H11B H 0.1738 0.1259 0.5064 0.043 Uiso 1 1 calc R . .
H11C H 0.3039 0.1269 0.5221 0.043 Uiso 1 1 calc R . .
C12 C 0.1378(2) 0.05645(19) 0.3488(2) 0.0252(7) Uani 1 1 d . . .
H12A H 0.1393 0.0587 0.2869 0.038 Uiso 1 1 calc R . .
H12B H 0.0727 0.0846 0.3620 0.038 Uiso 1 1 calc R . .
H12C H 0.1364 -0.0007 0.3672 0.038 Uiso 1 1 calc R . .
C13 C 0.5919(2) 0.11615(17) 0.2667(2) 0.0211(6) Uani 1 1 d . . .
H13 H 0.5584 0.1702 0.2487 0.025 Uiso 1 1 calc R . .
C14 C 0.6951(3) 0.1318(2) 0.3306(2) 0.0298(7) Uani 1 1 d . . .
H14A H 0.6762 0.1604 0.3809 0.045 Uiso 1 1 calc R . .
H14B H 0.7454 0.1654 0.3033 0.045 Uiso 1 1 calc R . .
H14C H 0.7298 0.0795 0.3485 0.045 Uiso 1 1 calc R . .
C15 C 0.6196(2) 0.0730(2) 0.1868(2) 0.0246(7) Uani 1 1 d . . .
H15A H 0.6536 0.0201 0.2031 0.037 Uiso 1 1 calc R . .
H15B H 0.6701 0.1069 0.1600 0.037 Uiso 1 1 calc R . .
H15C H 0.5529 0.0644 0.1461 0.037 Uiso 1 1 calc R . .
C16 C 0.4205(2) 0.40188(16) 0.34619(18) 0.0157(6) Uani 1 1 d . . .
C17 C 0.3440(2) 0.44861(17) 0.38246(18) 0.0168(6) Uani 1 1 d . . .
C18 C 0.3739(3) 0.52734(17) 0.40994(18) 0.0196(6) Uani 1 1 d . . .
H18 H 0.3241 0.5601 0.4351 0.023 Uiso 1 1 calc R . .
C19 C 0.4750(3) 0.55871(18) 0.40122(19) 0.0215(6) Uani 1 1 d . . .
H19 H 0.4945 0.6123 0.4211 0.026 Uiso 1 1 calc R . .
C20 C 0.5479(2) 0.51200(17) 0.36348(19) 0.0197(6) Uani 1 1 d . . .
H20 H 0.6166 0.5345 0.3569 0.024 Uiso 1 1 calc R . .
C21 C 0.5223(2) 0.43263(17) 0.33504(18) 0.0173(6) Uani 1 1 d . . .
C22 C 0.2352(2) 0.41184(17) 0.39466(18) 0.0182(6) Uani 1 1 d . . .
H22 H 0.2130 0.3732 0.3461 0.022 Uiso 1 1 calc R . .
C23 C 0.1448(3) 0.4749(2) 0.3934(3) 0.0362(8) Uani 1 1 d . . .
H23A H 0.1602 0.5099 0.4443 0.054 Uiso 1 1 calc R . .
H23B H 0.0752 0.4469 0.3936 0.054 Uiso 1 1 calc R . .
H23C H 0.1410 0.5085 0.3416 0.054 Uiso 1 1 calc R . .
C24 C 0.2462(3) 0.3623(2) 0.4780(2) 0.0270(7) Uani 1 1 d . . .
H24A H 0.3047 0.3221 0.4785 0.041 Uiso 1 1 calc R . .
H24B H 0.1776 0.3340 0.4815 0.041 Uiso 1 1 calc R . .
H24C H 0.2634 0.3992 0.5271 0.041 Uiso 1 1 calc R . .
C25 C 0.6044(2) 0.38391(17) 0.29331(19) 0.0201(6) Uani 1 1 d . . .
H25 H 0.5729 0.3286 0.2785 0.024 Uiso 1 1 calc R . .
C26 C 0.7109(2) 0.3726(2) 0.3560(2) 0.0262(7) Uani 1 1 d . . .
H26A H 0.7424 0.4263 0.3724 0.039 Uiso 1 1 calc R . .
H26B H 0.7623 0.3406 0.3282 0.039 Uiso 1 1 calc R . .
H26C H 0.6956 0.3438 0.4074 0.039 Uiso 1 1 calc R . .
C27 C 0.6267(3) 0.4246(2) 0.2102(2) 0.0263(7) Uani 1 1 d . . .
H27A H 0.5582 0.4310 0.1710 0.040 Uiso 1 1 calc R . .
H27B H 0.6766 0.3904 0.1831 0.040 Uiso 1 1 calc R . .
H27C H 0.6597 0.4784 0.2234 0.040 Uiso 1 1 calc R . .
C28 C 0.8638(3) 0.2238(2) 0.4965(2) 0.0288(7) Uani 1 1 d . . .
H28A H 0.8442 0.2377 0.4349 0.035 Uiso 1 1 calc R . .
H28B H 0.7974 0.2285 0.5237 0.035 Uiso 1 1 calc R . .
C29 C 0.4889(3) 0.2744(2) 0.7222(2) 0.0312(7) Uani 1 1 d . . .
H29A H 0.4920 0.3345 0.7294 0.037 Uiso 1 1 calc R . .
H29B H 0.5456 0.2583 0.6876 0.037 Uiso 1 1 calc R . .
Cl1 Cl 0.91324(7) 0.12216(6) 0.50657(6) 0.0387(2) Uani 1 1 d . . .
Cl2 Cl 0.96304(8) 0.29350(7) 0.54551(6) 0.0512(3) Uani 1 1 d . . .
Cl3 Cl 0.51630(7) 0.22742(6) 0.82391(6) 0.0365(2) Uani 1 1 d . . .
Cl4 Cl 0.36067(8) 0.24680(5) 0.66705(6) 0.03224(19) Uani 1 1 d . . .

loop_
_atom_site_aniso_label
_atom_site_aniso_U_11
_atom_site_aniso_U_22
_atom_site_aniso_U_33
_atom_site_aniso_U_23
_atom_site_aniso_U_13
_atom_site_aniso_U_12
Au1 0.01666(7) 0.01304(7) 0.01607(7) 0.00013(4) 0.00287(5) -0.00008(4)
F1 0.0186(9) 0.0191(8) 0.0117(8) 0.0013(6) -0.0015(7) 0.0009(6)
N1 0.0158(12) 0.0111(11) 0.0165(12) -0.0021(9) 0.0008(9) 0.0002(9)
N2 0.0172(12) 0.0117(11) 0.0145(12) 0.0000(9) 0.0024(9) 0.0000(9)
C1 0.0122(13) 0.0124(13) 0.0143(14) 0.0004(10) 0.0044(11) 0.0003(9)
C2 0.0183(14) 0.0149(14) 0.0187(15) -0.0005(11) -0.0002(12) -0.0021(11)
C3 0.0222(15) 0.0159(13) 0.0136(14) 0.0012(11) -0.0018(12) -0.0001(11)
C4 0.0190(14) 0.0103(12) 0.0171(14) -0.0006(10) 0.0000(11) 0.0001(10)
C5 0.0196(15) 0.0168(14) 0.0170(14) -0.0024(11) 0.0014(12) -0.0012(11)
C6 0.0310(18) 0.0126(14) 0.0283(17) 0.0034(12) 0.0075(14) -0.0034(12)
C7 0.0381(19) 0.0111(14) 0.0352(19) 0.0013(13) 0.0050(15) 0.0014(13)
C8 0.0232(16) 0.0167(14) 0.0324(18) 0.0001(12) 0.0058(14) 0.0063(12)
C9 0.0176(15) 0.0152(14) 0.0229(16) -0.0025(11) 0.0030(12) 0.0003(11)
C10 0.0194(15) 0.0187(14) 0.0205(15) 0.0001(11) 0.0064(12) -0.0013(11)
C11 0.0279(18) 0.0374(18) 0.0214(17) -0.0065(14) 0.0036(14) -0.0005(14)
C12 0.0213(16) 0.0281(16) 0.0256(17) -0.0006(13) 0.0019(13) -0.0030(13)
C13 0.0191(15) 0.0158(14) 0.0293(17) -0.0009(12) 0.0066(13) 0.0022(11)
C14 0.0226(17) 0.0342(18) 0.0334(19) -0.0127(15) 0.0071(14) -0.0057(14)
C15 0.0198(16) 0.0270(16) 0.0274(17) -0.0024(13) 0.0049(13) 0.0019(12)
C16 0.0194(14) 0.0120(13) 0.0152(14) 0.0016(10) 0.0010(11) 0.0009(11)
C17 0.0192(15) 0.0158(13) 0.0150(14) 0.0045(11) 0.0013(11) 0.0018(11)
C18 0.0288(16) 0.0151(13) 0.0148(14) 0.0000(11) 0.0035(12) 0.0043(12)
C19 0.0321(17) 0.0125(13) 0.0190(15) 0.0003(11) 0.0013(13) -0.0032(12)
C20 0.0234(15) 0.0141(13) 0.0214(15) 0.0009(11) 0.0025(13) -0.0051(11)
C21 0.0198(15) 0.0138(13) 0.0180(15) 0.0013(11) 0.0021(12) -0.0007(11)
C22 0.0165(14) 0.0198(14) 0.0181(15) -0.0006(11) 0.0025(11) 0.0020(11)
C23 0.0247(18) 0.0318(18) 0.052(2) 0.0020(16) 0.0060(17) 0.0099(14)
C24 0.0237(16) 0.0355(18) 0.0230(17) 0.0065(14) 0.0069(13) -0.0031(14)
C25 0.0179(15) 0.0161(14) 0.0273(17) -0.0010(12) 0.0064(13) -0.0023(11)
C26 0.0218(16) 0.0280(16) 0.0296(18) 0.0082(14) 0.0061(13) 0.0020(13)
C27 0.0214(16) 0.0326(17) 0.0257(17) 0.0007(14) 0.0054(13) -0.0014(13)
C28 0.0271(17) 0.0322(17) 0.0265(18) 0.0018(14) 0.0021(14) -0.0067(14)
C29 0.036(2) 0.0340(17) 0.0233(17) 0.0020(15) 0.0023(15) -0.0088(15)
Cl1 0.0372(5) 0.0414(5) 0.0365(5) 0.0112(4) 0.0024(4) 0.0079(4)
Cl2 0.0496(6) 0.0698(7) 0.0377(5) -0.0222(5) 0.0181(5) -0.0347(5)
Cl3 0.0360(5) 0.0425(5) 0.0296(5) 0.0120(4) 0.0006(4) 0.0054(4)
Cl4 0.0302(4) 0.0379(5) 0.0272(4) -0.0008(3) -0.0003(3) 0.0019(3)

loop_
_geom_bond_atom_site_label_1
_geom_bond_atom_site_label_2
_geom_bond_distance
_geom_bond_site_symmetry_2
_geom_bond_publ_flag
Au1 C1 1.956(3) . ?
Au1 F1 2.0281(17) . ?
F1 C29 3.197(4) . ?
F1 C28 3.275(4) . ?
N1 C1 1.338(3) . ?
N1 C4 1.436(3) . ?
N1 C2 1.472(4) . ?
N2 C1 1.342(3) . ?
N2 C16 1.439(3) . ?
N2 C3 1.481(3) . ?
C2 C3 1.534(4) . ?
C4 C5 1.403(4) . ?
C4 C9 1.405(4) . ?
C5 C6 1.399(4) . ?
C5 C10 1.514(4) . ?
C6 C7 1.383(5) . ?
C7 C8 1.379(4) . ?
C8 C9 1.398(4) . ?
C9 C13 1.521(4) . ?
C10 C11 1.531(4) . ?
C10 C12 1.532(4) . ?
C13 C15 1.528(4) . ?
C13 C14 1.528(4) . ?
C16 C21 1.398(4) . ?
C16 C17 1.407(4) . ?
C17 C18 1.392(4) . ?
C17 C22 1.520(4) . ?
C18 C19 1.384(4) . ?
C19 C20 1.387(4) . ?
C20 C21 1.395(4) . ?
C21 C25 1.522(4) . ?
C22 C23 1.523(4) . ?
C22 C24 1.531(4) . ?
C25 C27 1.532(4) . ?
C25 C26 1.539(4) . ?
C28 Cl2 1.769(3) . ?
C28 Cl1 1.772(4) . ?
C29 Cl4 1.756(4) . ?
C29 Cl3 1.765(3) . ?

loop_
_cod_related_entry_id
_cod_related_entry_database
_cod_related_entry_code
1 ChemSpider 30659606
